data_8103063
loop_
_publ_author_name
'Kr\"uger, Hannes'
'Kahlenberg, Volker'

_publ_contact_author_address
;Institut f\"ur Mineralogie und Petrographie
Universit\"at Innsbruck
Innrain 52
A-6020 Innsbruck
Austria
;
_publ_contact_author_email Hannes.Krueger@uibk.ac.at
_publ_contact_author_fax 43(512)5072926
_publ_contact_author_name 'Kr\"uger, Hannes'
_publ_contact_author_phone 43(512)5075502
_publ_section_title
;
 Ca2NaSiO4F: a new monoclinic polymorph
;
_journal_issue 6
_journal_name_full 'Zeitschrift f\"ur Kristallographie - Crystalline Materials'
_journal_page_first 382
_journal_page_last 388
_journal_paper_doi 10.1524/zkri.2008.0038
_journal_volume 223
_journal_year 2008
_chemical_formula_sum 'Ca2 F Na O4 Si'
_chemical_formula_weight 214.23
_space_group_IT_number 62
_symmetry_cell_setting orthorhombic
_symmetry_space_group_name_Hall '-P 2ac 2n'
_symmetry_space_group_name_H-M 'P n m a'
_audit_contact_author_address
;
  Institut f\"ur Mineralogie und Petrographie
  Universit\"at Innsbruck
  Innrain 52
  A-6020 Innsbruck
  Austria
;
_audit_contact_author_email Hannes.Krueger@uibk.ac.at
_audit_contact_author_fax 43(512)5072926
_audit_contact_author_name 'Kr\"uger, Hannes'
_audit_contact_author_phone 43(512)5075502
_audit_creation_date 2007-09-11
_audit_creation_method
;
  Jana2000 Version : 10/08/2007
  STOE X-RED
  enCIFer 1.2
;
_cell_angle_alpha 90.00
_cell_angle_beta 90.00
_cell_angle_gamma 90.00
_cell_formula_units_Z 4
_cell_length_a 5.3388(4)
_cell_length_b 7.1542(7)
_cell_length_c 12.4116(11)
_cell_measurement_reflns_used 3917
_cell_measurement_temperature 298
_cell_measurement_theta_max 0.00
_cell_measurement_theta_min 0.00
_cell_volume 474.06(7)
_computing_cell_refinement 'STOE X-AREA'
_computing_data_collection 'STOE X-AREA'
_computing_data_reduction 'STOE X-RED'
_computing_structure_refinement 'Jana2000 (Petricek, Dusek & Palatinus, 2000)'
_diffrn_ambient_temperature 298
_diffrn_detector 'image plate (34 cm diameter)'
_diffrn_detector_area_resol_mean 6.67
_diffrn_detector_type STOE
_diffrn_measurement_details ' 180 frames, detector distance = 100 mm'
_diffrn_measurement_device '2-circle goniometer'
_diffrn_measurement_device_type 'STOE IPDS 2'
_diffrn_measurement_method 'rotation method'
_diffrn_radiation_collimation '0.5 mm diameter, multiple pinhole'
_diffrn_radiation_monochromator 'plane graphite'
_diffrn_radiation_polarisn_norm 0
_diffrn_radiation_type 'Mo K\a'
_diffrn_radiation_wavelength 0.71073
_diffrn_reflns_av_R_equivalents 0.0350
_diffrn_reflns_av_sigmaI/netI 0.0042
_diffrn_reflns_av_unetI/netI 0.0210
_diffrn_reflns_limit_h_max 7
_diffrn_reflns_limit_h_min -6
_diffrn_reflns_limit_k_max 9
_diffrn_reflns_limit_k_min -9
_diffrn_reflns_limit_l_max 16
_diffrn_reflns_limit_l_min -15
_diffrn_reflns_number 4644
_diffrn_reflns_theta_max 29.20
_diffrn_reflns_theta_min 1.64
_diffrn_source 'sealed X-ray tube, 12 x 0.4 mm long-fine focus'
_diffrn_source_current 40
_diffrn_source_power 2.00
_diffrn_source_voltage 50
_exptl_absorpt_coefficient_mu 2.67
_exptl_absorpt_correction_T_max 0.7576
_exptl_absorpt_correction_T_min 0.7056
_exptl_absorpt_correction_type integration
_exptl_crystal_colour colourless
_exptl_crystal_density_diffrn 2.991
_exptl_crystal_F_000 424
_exptl_crystal_size_max 0.180
_exptl_crystal_size_mid 0.147
_exptl_crystal_size_min 0.120
_refine_diff_density_max 0.41
_refine_diff_density_min -0.33
_refine_ls_extinction_coef 3384(**)
_refine_ls_extinction_method 'B-C type 1 Gaussian isotropic (Becker & Coppens, 1974)'
_refine_ls_goodness_of_fit_gt 2.51
_refine_ls_goodness_of_fit_ref 2.47
_refine_ls_number_parameters 51
_refine_ls_number_reflns 677
_refine_ls_R_factor_all 0.0282
_refine_ls_R_factor_gt 0.0251
_refine_ls_shift/su_max 0.0003
_refine_ls_shift/su_mean 0.0001
_refine_ls_structure_factor_coef F
_refine_ls_weighting_details w=1/(\s^2^(F)+0.0001F^2^)
_refine_ls_weighting_scheme sigma
_refine_ls_wR_factor_gt 0.0320
_refine_ls_wR_factor_ref 0.0329
_reflns_d_resolution_high 0.728
_reflns_d_resolution_low 12.412
_reflns_number_gt 620
_reflns_number_total 677
_reflns_threshold_expression I>3\s(I)
_cod_data_source_file Ca2NaSiO4F_orthorhombic.cif
_cod_data_source_block Ca2NaSiO4F_orthorhombic
_cod_original_cell_volume 474.05(7)
_cod_original_sg_symbol_Hall '-P -2xabc;-2yb;-2zac'
_cod_original_formula_sum 'Ca2 Na F Si O4'
_cod_database_code 8103063

loop_
_symmetry_equiv_pos_site_id
_symmetry_equiv_pos_as_xyz
1 x,y,z
2 1/2-x,1/2+y,1/2+z
3 x,1/2-y,z
4 1/2+x,y,1/2-z
5 -x,-y,-z
6 1/2+x,1/2-y,1/2-z
7 -x,1/2+y,-z
8 1/2-x,-y,1/2+z

loop_
_atom_site_label
_atom_site_type_symbol
_atom_site_fract_x
_atom_site_fract_y
_atom_site_fract_z
_atom_site_adp_type
_atom_site_U_iso_or_equiv
_atom_site_symmetry_multiplicity
_atom_site_occupancy
_atom_site_calc_flag
_atom_site_refinement_flags
_atom_site_disorder_assembly
_atom_site_disorder_group
Ca1 Ca 0.76177(7) 0.50654(5) -0.33053(4) Uani 0.02011(15) 8 0.643(3) d . . .
Na1 Na 0.761769 0.506541 -0.33053 Uani 0.02011(15) 8 0.357(3) d . . .
Na2 Na 0.733459 0.75 -0.088859 Uani 0.01898(18) 4 0.286(5) d . . .
Ca2 Ca 0.73346(9) 0.75 -0.08886(5) Uani 0.01898(18) 4 0.714(5) d . . .
Si1 Si 0.20077(10) 0.75 0.08317(4) Uani 0.01135(16) 4 1 d . . .
O1 O 0.2936(2) 0.93665(17) 0.14643(10) Uani 0.0282(4) 8 1 d . . .
O2 O 0.2983(3) 0.75 -0.04121(14) Uani 0.0247(5) 4 1 d . . .
O3 O -0.1071(3) 0.75 0.08168(13) Uani 0.0206(4) 4 1 d . . .
F1 F 0.00031(19) 0.75 -0.23982(10) Uani 0.0187(4) 4 1 d . . .

loop_
_atom_site_aniso_label
_atom_site_aniso_type_symbol
_atom_site_aniso_U_11
_atom_site_aniso_U_22
_atom_site_aniso_U_33
_atom_site_aniso_U_12
_atom_site_aniso_U_13
_atom_site_aniso_U_23
Ca1 Ca 0.0286(2) 0.0162(3) 0.0156(3) 0.00150(13) 0.00107(13) -0.00088(12)
Na1 Na 0.0286(2) 0.0162(3) 0.0156(3) 0.00150(13) 0.00107(13) -0.00088(12)
Na2 Na 0.0246(3) 0.0186(3) 0.0138(3) 0 0.00102(17) 0
Ca2 Ca 0.0246(3) 0.0186(3) 0.0138(3) 0 0.00102(17) 0
Si1 Si 0.0136(3) 0.0107(3) 0.0098(3) 0 0.00019(18) 0
O1 O 0.0460(7) 0.0197(5) 0.0189(6) -0.0122(5) -0.0004(5) -0.0038(4)
O2 O 0.0363(9) 0.0242(8) 0.0136(8) 0 0.0073(6) 0
O3 O 0.0141(6) 0.0273(7) 0.0205(8) 0 -0.0003(5) 0
F1 F 0.0148(6) 0.0220(6) 0.0193(7) 0 0.0000(4) 0

loop_
_atom_type_symbol
_atom_type_scat_dispersion_real
_atom_type_scat_dispersion_imag
_atom_type_scat_source
_atom_type_scat_Cromer_Mann_a1
_atom_type_scat_Cromer_Mann_b1
_atom_type_scat_Cromer_Mann_a2
_atom_type_scat_Cromer_Mann_b2
_atom_type_scat_Cromer_Mann_a3
_atom_type_scat_Cromer_Mann_b3
_atom_type_scat_Cromer_Mann_a4
_atom_type_scat_Cromer_Mann_b4
_atom_type_scat_Cromer_Mann_c
O 0.011 0.006 'International Tables Vol C Tables  4.2.6.8 and 6.1.1.4' 3.0485 13.2771 2.2868 5.7011 1.5463 0.3239 0.867 32.908901 0.2508
F 0.017 0.010 'International Tables Vol C Tables  4.2.6.8 and 6.1.1.4' 3.5392 10.2825 2.6412 4.2944 1.517 0.2615 1.0243 26.1476 0.2776
Na 0.036 0.025 'International Tables Vol C Tables  4.2.6.8 and 6.1.1.4' 4.7626 3.285 3.1736 8.8422 1.2674 0.3136 1.1128 129.423996 0.676
Si 0.082 0.070 'International Tables Vol C Tables  4.2.6.8 and 6.1.1.4' 6.2915 2.4386 3.0353 32.333698 1.9891 0.6785 1.541 81.693703 1.1407
Ca 0.226 0.306 'International Tables Vol C Tables  4.2.6.8 and 6.1.1.4' 8.6266 10.4421 7.3873 0.6599 1.5899 85.748398 1.0211 178.436996 1.3751

loop_
_exptl_crystal_face_index_h
_exptl_crystal_face_index_k
_exptl_crystal_face_index_l
_exptl_crystal_face_perp_dist
0 -4 7 0.0590
0 -1 -9 0.0440
0 1 9 0.0760
-5 -2 7 0.0760
-1 -12 7 0.0540
1 12 -7 0.0910
-3 -5 2 0.0700
-1 9 6 0.1140
3 16 3 0.1090
-7 -8 3 0.0720
5 12 5 0.1110
3 -2 -7 0.0640
7 10 7 0.1080
-3 -7 -8 0.0740
-5 -4 -1 0.0660
6 6 7 0.1020
10 6 10 0.0940
-10 -6 -10 0.0650
1 -1 15 0.0660
7 2 7 0.0840
-7 -2 -8 0.0670
0 1 -10 0.0550
-8 1 -10 0.0720
6 0 5 0.0710
-6 8 -11 0.0870
-2 0 1 0.0790
10 -6 6 0.0720
-3 4 1 0.0930
9 -5 -6 0.0700
1 -7 -5 0.0600
-1 1 2 0.1010
-7 0 10 0.0750
3 -4 -14 0.0460
0 4 -11 0.0670
-3 4 -10 0.0750
